data_2105909
loop_
_publ_author_name
'Allan, David R.'
'Bailey, Daniel'
'Bird, Nigel'
'Blake, Alexander J.'
'Champness, Neil R.'
'Huang, Deguang'
'Keane, Conal P.'
'McMaster, Jonathan'
'Prior, Timothy J.'
'Tidey, Jeremiah P.'
'Schr\"oder, Martin'

_publ_section_title
;
 High-pressure studies of palladium and platinum thioether macrocyclic
 dihalide complexes
;
_journal_coeditor_code XK5015
_journal_issue 3
_journal_name_full 'Acta Crystallographica Section B'
_journal_page_first 469
_journal_page_last 486
_journal_paper_doi 10.1107/S2052520614008786
_journal_volume 70
_journal_year 2014
_chemical_formula_moiety 'C6 H12 Br2 Pt S3'
_chemical_formula_sum 'C6 H12 Br2 Pt S3'
_chemical_formula_weight 535.25
_chemical_name_systematic
;
 ?
;
_space_group_IT_number 19
_symmetry_cell_setting orthorhombic
_symmetry_space_group_name_Hall 'P 2ac 2ab'
_symmetry_space_group_name_H-M 'P 21 21 21'
_atom_sites_solution_hydrogens geom
_atom_sites_solution_primary isomor
_audit_creation_method SHELXL97
_cell_angle_alpha 90.00
_cell_angle_beta 90.00
_cell_angle_gamma 90.00
_cell_formula_units_Z 4
_cell_length_a 7.1280(14)
_cell_length_b 11.468(3)
_cell_length_c 12.43(4)
_cell_measurement_pressure 3270000
_cell_measurement_reflns_used 2903
_cell_measurement_temperature 296(2)
_cell_measurement_theta_max 29.6749
_cell_measurement_theta_min 1.7212
_cell_volume 1016(3)
_computing_cell_refinement
;CrysAlisPro, Oxford Diffraction Ltd.,
Version 1.171.34.9 (release 08-12-2009 CrysAlis171 .NET)
(compiled Dec  8 2009,17:31:18)
;
_computing_data_collection 'CrystalClear (Rigaku, 2008)'
_computing_data_reduction
;
CrysAlisPro, Oxford Diffraction Ltd.,
Version 1.171.34.9 (release 08-12-2009 CrysAlis171 .NET)
(compiled Dec  8 2009,17:31:18)
;
_computing_publication_material 'enCIFer (Allen et al., 2004); PLATON (Spek, 2009)'
_computing_structure_refinement 'SHELXL97 (Sheldrick, 2008)'
_diffrn_ambient_temperature 296(2)
_diffrn_detector_area_resol_mean 28.5714
_diffrn_measured_fraction_theta_full 0.367
_diffrn_measured_fraction_theta_max 0.321
_diffrn_measurement_device_type 'Rigaku 724 CCD area detector on Crystal Logic 4-circle kappa goniometer'
_diffrn_measurement_method omega
_diffrn_radiation_monochromator 'silicon double crystal'
_diffrn_radiation_source 'Diamond Light Source Beamline I19'
_diffrn_radiation_type synchrotron
_diffrn_radiation_wavelength 0.6889
_diffrn_reflns_av_R_equivalents 0.067
_diffrn_reflns_av_sigmaI/netI 0.112
_diffrn_reflns_limit_h_max 8
_diffrn_reflns_limit_h_min -9
_diffrn_reflns_limit_k_max 16
_diffrn_reflns_limit_k_min -14
_diffrn_reflns_limit_l_max 5
_diffrn_reflns_limit_l_min -5
_diffrn_reflns_number 4004
_diffrn_reflns_theta_full 27.50
_diffrn_reflns_theta_max 29.67
_diffrn_reflns_theta_min 3.19
_exptl_absorpt_coefficient_mu 22.228
_exptl_absorpt_correction_T_max 1.00000
_exptl_absorpt_correction_T_min 0.65396
_exptl_absorpt_correction_type multi-scan
_exptl_absorpt_process_details
;
CrysAlisPro, Oxford Diffraction Ltd.,
Version 1.171.34.9 (release 08-12-2009 CrysAlis171 .NET)
(compiled Dec  8 2009,17:31:18)
Empirical absorption correction using spherical harmonics,
 implemented in SCALE3 ABSPACK scaling algorithm.
;
_exptl_crystal_colour red
_exptl_crystal_density_diffrn 3.498
_exptl_crystal_density_method 'not measured'
_exptl_crystal_description block
_exptl_crystal_F_000 976
_exptl_crystal_size_max 0.15
_exptl_crystal_size_mid 0.1
_exptl_crystal_size_min 0.1
_refine_diff_density_max 0.83
_refine_diff_density_min -1.16
_refine_ls_abs_structure_details 'Flack H D (1983), Acta Cryst. A39, 876-881'
_refine_ls_abs_structure_Flack -0.007(18)
_refine_ls_extinction_method none
_refine_ls_goodness_of_fit_ref 0.74
_refine_ls_hydrogen_treatment constr
_refine_ls_matrix_type full
_refine_ls_number_parameters 109
_refine_ls_number_reflns 896
_refine_ls_number_restraints 102
_refine_ls_restrained_S_all 0.71
_refine_ls_R_factor_all 0.0403
_refine_ls_R_factor_gt 0.0272
_refine_ls_shift/su_max 0.000
_refine_ls_shift/su_mean 0.000
_refine_ls_structure_factor_coef Fsqd
_refine_ls_weighting_details 'calc w=1/[\s^2^(Fo^2^)] where P=(Fo^2^+2Fc^2^)/3'
_refine_ls_weighting_scheme calc
_refine_ls_wR_factor_gt 0.0450
_refine_ls_wR_factor_ref 0.0474
_reflns_number_gt 771
_reflns_number_total 896
_reflns_threshold_expression >2sigma(I)
_cod_data_source_file xk5015sup1.cif
_cod_data_source_block cmpd_4_32.7_kbar
_cod_original_cell_volume 1016(4)
_cod_database_code 2105909
_cod_database_fobs_code 2105909

loop_
_symmetry_equiv_pos_as_xyz
'x, y, z'
'-x+1/2, -y, z+1/2'
'-x, y+1/2, -z+1/2'
'x+1/2, -y+1/2, -z'

loop_
_atom_site_type_symbol
_atom_site_label
_atom_site_fract_x
_atom_site_fract_y
_atom_site_fract_z
_atom_site_U_iso_or_equiv
_atom_site_adp_type
_atom_site_calc_flag
_atom_site_refinement_flags
_atom_site_occupancy
_atom_site_symmetry_multiplicity
Pt Pt1 -0.91398(6) -0.12581(4) -0.61547(13) 0.0166(7) Uani d U 1 1
Br Br1 -0.75081(19) -0.24641(11) -0.7500(4) 0.0279(11) Uani d U 1 1
Br Br2 -1.16379(17) -0.07296(11) -0.7452(4) 0.0268(11) Uani d U 1 1
S S1 -0.6905(4) 0.1031(3) -0.6100(9) 0.0235(16) Uani d DU 1 1
C C2 -0.5435(14) 0.0436(9) -0.505(2) 0.021(2) Uani d DU 1 1
H H2A -0.4249 0.0851 -0.5057 0.026 Uiso calc R 1 1
H H2B -0.6030 0.0586 -0.4364 0.026 Uiso calc R 1 1
C C3 -0.5029(13) -0.0868(8) -0.513(3) 0.0207(18) Uani d DU 1 1
H H3B -0.4082 -0.1063 -0.4603 0.025 Uiso calc R 1 1
H H3A -0.4495 -0.1022 -0.5837 0.025 Uiso calc R 1 1
S S4 -0.6983(4) -0.1821(3) -0.4946(9) 0.0179(11) Uani d DU 1 1
C C5 -0.7843(14) -0.1444(9) -0.3623(17) 0.0195(15) Uani d DU 1 1
H H5A -0.8510 -0.2110 -0.3330 0.023 Uiso calc R 1 1
H H5B -0.6777 -0.1292 -0.3158 0.023 Uiso calc R 1 1
C C6 -0.9123(14) -0.0403(8) -0.3599(19) 0.0180(15) Uani d DU 1 1
H H6A -0.8376 0.0302 -0.3548 0.022 Uiso calc R 1 1
H H6B -0.9915 -0.0445 -0.2966 0.022 Uiso calc R 1 1
S S7 -1.0604(4) -0.0329(2) -0.4806(8) 0.0173(10) Uani d DU 1 1
C C8 -1.0543(13) 0.1188(8) -0.511(3) 0.0203(17) Uani d DU 1 1
H H8B -1.1311 0.1314 -0.5741 0.024 Uiso calc R 1 1
H H8A -1.1144 0.1597 -0.4517 0.024 Uiso calc R 1 1
C C9 -0.8660(13) 0.1766(9) -0.531(2) 0.021(2) Uani d DU 1 1
H H9B -0.8107 0.1929 -0.4608 0.026 Uiso calc R 1 1
H H9A -0.8902 0.2513 -0.5645 0.026 Uiso calc R 1 1

loop_
_atom_site_aniso_label
_atom_site_aniso_U_11
_atom_site_aniso_U_22
_atom_site_aniso_U_33
_atom_site_aniso_U_12
_atom_site_aniso_U_13
_atom_site_aniso_U_23
Pt1 0.01336(19) 0.0126(2) 0.024(2) -0.0002(2) -0.0023(5) 0.0007(6)
Br1 0.0353(7) 0.0230(7) 0.025(3) 0.0075(5) -0.0011(14) -0.0045(14)
Br2 0.0217(6) 0.0297(7) 0.029(3) 0.0034(5) -0.0094(13) 0.0010(15)
S1 0.0241(12) 0.0187(10) 0.028(5) -0.0048(9) 0.0013(19) 0.0027(16)
C2 0.015(3) 0.020(2) 0.029(6) -0.0035(16) 0.000(3) -0.004(3)
C3 0.012(2) 0.022(2) 0.028(5) 0.0004(17) -0.001(2) -0.005(3)
S4 0.0132(11) 0.0156(13) 0.025(3) 0.0032(10) -0.0024(17) -0.001(2)
C5 0.016(3) 0.019(3) 0.024(3) 0.005(2) -0.002(3) 0.001(3)
C6 0.014(3) 0.016(3) 0.024(3) 0.002(2) -0.001(3) -0.001(3)
S7 0.0130(11) 0.0123(12) 0.027(3) 0.0017(10) -0.0021(17) 0.001(2)
C8 0.021(2) 0.0120(13) 0.028(5) 0.001(2) -0.003(3) 0.000(2)
C9 0.023(2) 0.0127(16) 0.029(6) -0.0017(17) -0.004(3) 0.001(2)

loop_
_atom_type_symbol
_atom_type_description
_atom_type_scat_dispersion_real
_atom_type_scat_dispersion_imag
_atom_type_scat_source
C C 0.0033 0.0016 'International Tables Vol C Tables 4.2.6.8 and 6.1.1.4'
H H 0.0000 0.0000 'International Tables Vol C Tables 4.2.6.8 and 6.1.1.4'
S S 0.1246 0.1234 'International Tables Vol C Tables 4.2.6.8 and 6.1.1.4'
Br Br -0.2901 2.4595 'International Tables Vol C Tables 4.2.6.8 and 6.1.1.4'
Pt Pt -1.7033 8.3905 'International Tables Vol C Tables 4.2.6.8 and 6.1.1.4'

loop_
_geom_angle_atom_site_label_1
_geom_angle_atom_site_label_2
_geom_angle_atom_site_label_3
_geom_angle_site_symmetry_3
_geom_angle
S4 Pt1 S7 . 87.4(3)
S4 Pt1 Br1 . 88.3(3)
S7 Pt1 Br1 . 173.66(19)
S4 Pt1 Br2 . 176.70(13)
S7 Pt1 Br2 . 92.1(3)
Br1 Pt1 Br2 . 92.0(2)
S4 Pt1 S1 . 82.87(17)
S7 Pt1 S1 . 79.56(19)
Br1 Pt1 S1 . 104.49(17)
Br2 Pt1 S1 . 100.26(16)
S4 Pt1 S4 4_444 87.18(12)
S7 Pt1 S4 4_444 73.78(19)
Br1 Pt1 S4 4_444 101.39(16)
Br2 Pt1 S4 4_444 89.54(18)
S1 Pt1 S4 4_444 151.9(3)
C9 S1 C2 . 100.6(11)
C9 S1 Pt1 . 93.0(4)
C2 S1 Pt1 . 89.6(4)
C3 C2 S1 . 115.6(15)
C3 C2 H2A . 108.4
S1 C2 H2A . 108.4
C3 C2 H2B . 108.4
S1 C2 H2B . 108.4
H2A C2 H2B . 107.4
C2 C3 S4 . 116.3(8)
C2 C3 H3B . 108.2
S4 C3 H3B . 108.2
C2 C3 H3A . 108.2
S4 C3 H3A . 108.2
H3B C3 H3A . 107.4
C5 S4 C3 . 103.7(11)
C5 S4 Pt1 . 107.9(5)
C3 S4 Pt1 . 105.7(9)
C6 C5 S4 . 114.4(15)
C6 C5 H5A . 108.7
S4 C5 H5A . 108.7
C6 C5 H5B . 108.7
S4 C5 H5B . 108.7
H5A C5 H5B . 107.6
C5 C6 S7 . 111.7(13)
C5 C6 H6A . 109.3
S7 C6 H6A . 109.3
C5 C6 H6B . 109.3
S7 C6 H6B . 109.3
H6A C6 H6B . 107.9
C6 S7 C8 . 101.7(10)
C6 S7 Pt1 . 108.7(5)
C8 S7 Pt1 . 107.2(10)
C9 C8 S7 . 118.9(8)
C9 C8 H8B . 107.6
S7 C8 H8B . 107.6
C9 C8 H8A . 107.6
S7 C8 H8A . 107.6
H8B C8 H8A . 107.0
C8 C9 S1 . 119.9(12)
C8 C9 H9B . 107.3
S1 C9 H9B . 107.3
C8 C9 H9A . 107.3
S1 C9 H9A . 107.3
H9B C9 H9A . 106.9

loop_
_geom_bond_atom_site_label_1
_geom_bond_atom_site_label_2
_geom_bond_site_symmetry_2
_geom_bond_distance
Pt1 S4 . 2.245(8)
Pt1 S7 . 2.244(9)
Pt1 Br1 . 2.462(5)
Pt1 Br2 . 2.478(5)
Pt1 S1 . 3.071(3)
Pt1 S4 4_444 3.291(6)
S1 C9 . 1.803(15)
S1 C2 . 1.806(17)
C2 C3 . 1.527(12)
C2 H2A . 0.9700
C2 H2B . 0.9700
C3 S4 . 1.786(10)
C3 H3B . 0.9700
C3 H3A . 0.9700
S4 C5 . 1.808(19)
C5 C6 . 1.503(11)
C5 H5A . 0.9700
C5 H5B . 0.9700
C6 S7 . 1.837(18)
C6 H6A . 0.9700
C6 H6B . 0.9700
S7 C8 . 1.780(11)
C8 C9 . 1.517(11)
C8 H8B . 0.9700
C8 H8A . 0.9700
C9 H9B . 0.9700
C9 H9A . 0.9700

loop_
_geom_torsion_atom_site_label_1
_geom_torsion_atom_site_label_2
_geom_torsion_atom_site_label_3
_geom_torsion_atom_site_label_4
_geom_torsion_site_symmetry_1
_geom_torsion
S4 Pt1 S1 C9 . -104.6(9)
S7 Pt1 S1 C9 . -15.9(8)
Br1 Pt1 S1 C9 . 169.1(8)
Br2 Pt1 S1 C9 . 74.3(8)
S4 Pt1 S1 C9 4_444 -34.4(9)
S4 Pt1 S1 C2 . -4.0(7)
S7 Pt1 S1 C2 . 84.7(7)
Br1 Pt1 S1 C2 . -90.3(7)
Br2 Pt1 S1 C2 . 174.9(6)
S4 Pt1 S1 C2 4_444 66.2(7)
C9 S1 C2 C3 . 128.1(13)
Pt1 S1 C2 C3 . 35.1(13)
S1 C2 C3 S4 . -67(2)
C2 C3 S4 C5 . -58(2)
C2 C3 S4 Pt1 . 56(2)
S7 Pt1 S4 C5 . 9.6(4)
Br1 Pt1 S4 C5 . -165.8(4)
Br2 Pt1 S4 C5 . -72(4)
S1 Pt1 S4 C5 . 89.4(4)
S4 Pt1 S4 C5 4_444 -64.3(4)
S7 Pt1 S4 C3 . -100.9(8)
Br1 Pt1 S4 C3 . 83.7(8)
Br2 Pt1 S4 C3 . 178(4)
S1 Pt1 S4 C3 . -21.1(8)
S4 Pt1 S4 C3 4_444 -174.8(9)
C3 S4 C5 C6 . 83.0(10)
Pt1 S4 C5 C6 . -28.9(9)
S4 C5 C6 S7 . 35.3(11)
C5 C6 S7 C8 . -138.6(11)
C5 C6 S7 Pt1 . -25.7(11)
S4 Pt1 S7 C6 . 6.8(4)
Br1 Pt1 S7 C6 . 53.8(12)
Br2 Pt1 S7 C6 . -176.5(4)
S1 Pt1 S7 C6 . -76.4(5)
S4 Pt1 S7 C6 4_444 94.6(5)
S4 Pt1 S7 C8 . 116.0(7)
Br1 Pt1 S7 C8 . 163.0(11)
Br2 Pt1 S7 C8 . -67.3(7)
S1 Pt1 S7 C8 . 32.8(7)
S4 Pt1 S7 C8 4_444 -156.2(7)
C6 S7 C8 C9 . 58(2)
Pt1 S7 C8 C9 . -56(2)
S7 C8 C9 S1 . 42(3)
C2 S1 C9 C8 . -99(2)
Pt1 S1 C9 C8 . -9(2)
